data_4067772
loop_
_publ_author_name
'Kawakami, Yoshiteru'
'Sakuma, Yoshinobu'
'Wakuda, Takashi'
'Nakai, Tatsuya'
'Shirasaka, Masayoshi'
'Kabe, Yoshio'

_publ_section_title
;
 Hydrogen-Bonding 3D Networks by Polyhedral Organosilanols: Selective
 Inclusion of Hydrocarbons in Open Frameworks
;
_journal_issue 15
_journal_name_full Organometallics
_journal_page_first 3281
_journal_paper_doi 10.1021/om901120m
_journal_volume 29
_journal_year 2010
_chemical_compound_source 'synthetical product'
_chemical_formula_moiety 'C160 H136 O20 Si16, C138 H138'
_chemical_formula_sum 'C298 H274 O20 Si16'
_chemical_formula_weight 4624.61
_chemical_name_common Octakis(4-diphenylhydroxysilylstyryl)octasilsesquioxane
_chemical_name_systematic
;
 ?
;
_space_group_IT_number 12
_symmetry_cell_setting monoclinic
_symmetry_space_group_name_Hall '-C 2y'
_symmetry_space_group_name_H-M 'C 1 2/m 1'
_atom_sites_solution_hydrogens geom
_atom_sites_solution_primary direct
_atom_sites_solution_secondary difmap
_audit_creation_method SHELXL
_cell_angle_alpha 90.00
_cell_angle_beta 127.19(0)
_cell_angle_gamma 90.00
_cell_formula_units_Z 2
_cell_length_a 26.089(3)
_cell_length_b 29.765(3)
_cell_length_c 20.783(2)
_cell_measurement_reflns_used 24641
_cell_measurement_temperature 150(2)
_cell_measurement_theta_max 27.4835
_cell_measurement_theta_min 2.9999
_cell_volume 12857(2)
_computing_molecular_graphics 'Ortep-3 for Windows (Farrugia, 1997)'
_computing_publication_material 'WinGX publication routines (Farrugia, 1999)'
_computing_structure_refinement 'SHELXL-97 (Sheldrick, 1997)'
_computing_structure_solution 'SIR2004 (Giacovazzo et al, 2004)'
_diffrn_ambient_temperature 150(2)
_diffrn_measured_fraction_theta_full 0.988
_diffrn_measured_fraction_theta_max 0.988
_diffrn_radiation_monochromator graphite
_diffrn_radiation_source 'fine-focus sealed tube'
_diffrn_radiation_type MoK\a
_diffrn_radiation_wavelength 0.71073
_diffrn_reflns_av_R_equivalents 0.0394
_diffrn_reflns_av_sigmaI/netI 0.0319
_diffrn_reflns_limit_h_max 33
_diffrn_reflns_limit_h_min -27
_diffrn_reflns_limit_k_max 38
_diffrn_reflns_limit_k_min -38
_diffrn_reflns_limit_l_max 24
_diffrn_reflns_limit_l_min -26
_diffrn_reflns_number 66958
_diffrn_reflns_theta_full 27.48
_diffrn_reflns_theta_max 27.48
_diffrn_reflns_theta_min 3.00
_exptl_absorpt_coefficient_mu 0.143
_exptl_absorpt_correction_T_max 1.0000
_exptl_absorpt_correction_T_min 0.8780
_exptl_absorpt_correction_type none
_exptl_crystal_colour colourless
_exptl_crystal_density_diffrn 1.195
_exptl_crystal_density_method 'not measured'
_exptl_crystal_description prism
_exptl_crystal_F_000 4892
_exptl_crystal_size_max 0.6
_exptl_crystal_size_mid 0.4
_exptl_crystal_size_min 0.4
_refine_diff_density_max 0.353
_refine_diff_density_min -0.308
_refine_diff_density_rms 0.049
_refine_ls_extinction_method none
_refine_ls_goodness_of_fit_ref 1.195
_refine_ls_hydrogen_treatment mixed
_refine_ls_matrix_type full
_refine_ls_number_parameters 1023
_refine_ls_number_reflns 14838
_refine_ls_number_restraints 18
_refine_ls_restrained_S_all 1.195
_refine_ls_R_factor_all 0.0739
_refine_ls_R_factor_gt 0.0668
_refine_ls_shift/su_max 0.036
_refine_ls_shift/su_mean 0.002
_refine_ls_structure_factor_coef Fsqd
_refine_ls_weighting_details 'calc w=1/[\s^2^(Fo^2^)+(0.0685P)^2^+13.4870P] where P=(Fo^2^+2Fc^2^)/3'
_refine_ls_weighting_scheme calc
_refine_ls_wR_factor_gt 0.1562
_refine_ls_wR_factor_ref 0.1605
_reflns_number_gt 13741
_reflns_number_total 14838
_reflns_threshold_expression >2sigma(I)
_cod_data_source_file om901120m_si_001.cif
_cod_data_source_block Si8O12(CH=CHC6H4SiPh2OH)8_23C6H6
_cod_original_sg_symbol_H-M 'C 2/m'
_cod_database_code 4067772

loop_
_symmetry_equiv_pos_as_xyz
'x, y, z'
'-x, y, -z'
'x+1/2, y+1/2, z'
'-x+1/2, y+1/2, -z'
'-x, -y, -z'
'x, -y, z'
'-x+1/2, -y+1/2, -z'
'x+1/2, -y+1/2, z'

loop_
_atom_site_label
_atom_site_type_symbol
_atom_site_fract_x
_atom_site_fract_y
_atom_site_fract_z
_atom_site_U_iso_or_equiv
_atom_site_adp_type
_atom_site_occupancy
_atom_site_symmetry_multiplicity
_atom_site_calc_flag
_atom_site_refinement_flags
_atom_site_disorder_assembly
_atom_site_disorder_group
C1 C 0.53765(9) 0.08755(6) 0.20222(11) 0.0251(4) Uani 1 1 d . . .
C2 C 0.59521(10) 0.09945(7) 0.26740(12) 0.0281(4) Uani 1 1 d . . .
C3 C 0.60841(9) 0.12448(6) 0.33734(11) 0.0264(4) Uani 1 1 d . . .
C4 C 0.66899(10) 0.12174(7) 0.41227(12) 0.0323(4) Uani 1 1 d . . .
C5 C 0.68067(10) 0.14253(7) 0.47982(12) 0.0314(4) Uani 1 1 d . . .
C6 C 0.63272(9) 0.16731(7) 0.47508(11) 0.0267(4) Uani 1 1 d . . .
C7 C 0.57291(10) 0.17043(7) 0.39951(12) 0.0283(4) Uani 1 1 d . . .
C8 C 0.56083(10) 0.14946(7) 0.33191(12) 0.0287(4) Uani 1 1 d . . .
C9 C 0.71927(10) 0.22746(7) 0.62483(12) 0.0299(4) Uani 1 1 d . . .
C10 C 0.75557(11) 0.23886(8) 0.59877(14) 0.0376(5) Uani 1 1 d . . .
C11 C 0.80919(12) 0.26656(9) 0.64416(16) 0.0458(6) Uani 1 1 d . . .
C12 C 0.82632(13) 0.28423(9) 0.71588(17) 0.0504(6) Uani 1 1 d . . .
C13 C 0.79084(14) 0.27390(11) 0.74268(17) 0.0571(7) Uani 1 1 d . . .
C14 C 0.73808(13) 0.24561(10) 0.69810(15) 0.0478(6) Uani 1 1 d . . .
C15 C 0.64812(10) 0.14750(7) 0.63040(12) 0.0326(4) Uani 1 1 d . . .
C16 C 0.70120(13) 0.11922(9) 0.67482(15) 0.0469(6) Uani 1 1 d . . .
C17 C 0.70311(16) 0.08348(10) 0.71836(18) 0.0602(8) Uani 1 1 d . . .
C18 C 0.65180(17) 0.07533(10) 0.71948(19) 0.0601(8) Uani 1 1 d . . .
C19 C 0.59871(16) 0.10286(11) 0.67680(19) 0.0579(7) Uani 1 1 d . . .
C20 C 0.59650(13) 0.13841(9) 0.63213(15) 0.0442(5) Uani 1 1 d . . .
C21 C 0.32611(9) 0.08761(6) -0.09446(12) 0.0253(4) Uani 1 1 d . . .
C22 C 0.28877(10) 0.10387(7) -0.16932(13) 0.0312(4) Uani 1 1 d . . .
C23 C 0.22966(9) 0.13077(7) -0.20602(12) 0.0310(4) Uani 1 1 d . . .
C24 C 0.18718(11) 0.13539(9) -0.28949(14) 0.0417(5) Uani 1 1 d . . .
C25 C 0.13073(11) 0.16013(9) -0.32572(14) 0.0412(5) Uani 1 1 d . . .
C26 C 0.11512(10) 0.18131(7) -0.27979(13) 0.0320(4) Uani 1 1 d . . .
C27 C 0.15836(11) 0.17693(9) -0.19638(14) 0.0406(5) Uani 1 1 d . . .
C28 C 0.21473(11) 0.15222(8) -0.15977(14) 0.0394(5) Uani 1 1 d . . .
C29 C -0.03231(10) 0.17497(8) -0.37827(15) 0.0384(5) Uani 1 1 d . . .
C30 C -0.02568(13) 0.12842(9) -0.3756(2) 0.0657(9) Uani 1 1 d . . .
C31 C -0.07843(16) 0.10036(11) -0.4164(3) 0.0902(14) Uani 1 1 d . . .
C32 C -0.13976(15) 0.11830(12) -0.4646(3) 0.0787(12) Uani 1 1 d . . .
C33 C -0.14795(13) 0.16369(10) -0.4690(2) 0.0638(9) Uani 1 1 d . . .
C34 C -0.09500(12) 0.19166(9) -0.42600(18) 0.0497(6) Uani 1 1 d . . .
C35 C 0.04487(11) 0.25044(8) -0.25025(14) 0.0382(5) Uani 1 1 d . . .
C36 C 0.09081(12) 0.28449(9) -0.21448(15) 0.0460(6) Uani 1 1 d . . .
C37 C 0.09961(15) 0.31173(11) -0.15420(17) 0.0608(8) Uani 1 1 d . . .
C38 C 0.06305(18) 0.30613(13) -0.12830(18) 0.0674(9) Uani 1 1 d . . .
C39 C 0.01718(19) 0.27319(14) -0.1623(2) 0.0706(11) Uani 1 1 d . . .
C40 C 0.00771(15) 0.24517(11) -0.22316(18) 0.0552(7) Uani 1 1 d . . .
C41 C 0.8259(2) 0.0000 0.4269(3) 0.0718(13) Uani 1 2 d S . .
C42 C 0.7910(2) 0.0000 0.4556(3) 0.0620(11) Uani 1 2 d S . .
C43 C 0.7253(2) 0.0000 0.4031(4) 0.0713(13) Uani 1 2 d S . .
C44 C 0.6950(2) 0.0000 0.3222(4) 0.0822(19) Uani 1 2 d S . .
C45 C 0.7298(4) 0.0000 0.2932(3) 0.090(2) Uani 1 2 d S . .
C46 C 0.7963(3) 0.0000 0.3459(3) 0.0832(16) Uani 1 2 d S . .
C47 C 0.24858(18) 0.16674(16) 0.1226(2) 0.0867(12) Uani 1 1 d . . .
H47 H 0.2843 0.1618 0.1757 0.104 Uiso 1 1 calc R . .
C48 C 0.2158(2) 0.1310(2) 0.0732(3) 0.1103(16) Uani 1 1 d . . .
H48 H 0.2299 0.1018 0.0914 0.132 Uiso 1 1 calc R . .
C49 C 0.1617(3) 0.1388(3) -0.0035(3) 0.148(3) Uani 1 1 d . . .
H49 H 0.1389 0.1147 -0.0378 0.177 Uiso 1 1 calc R . .
C50 C 0.1407(3) 0.1813(4) -0.0305(3) 0.146(3) Uani 1 1 d . . .
H50 H 0.1028 0.1862 -0.0819 0.175 Uiso 1 1 calc R . .
C51 C 0.1752(3) 0.2158(3) 0.0176(4) 0.134(3) Uani 1 1 d . . .
H51 H 0.1620 0.2449 -0.0019 0.161 Uiso 1 1 calc R . .
C52 C 0.2300(2) 0.20930(19) 0.0955(3) 0.1061(15) Uani 1 1 d . . .
H52 H 0.2535 0.2336 0.1286 0.127 Uiso 1 1 calc R . .
C53 C 0.24863(17) 0.02298(13) 0.3971(2) 0.0783(10) Uani 1 1 d . . .
C54 C 0.1918(2) 0.04602(13) 0.3552(3) 0.0825(11) Uani 1 1 d . . .
C55 C 0.13507(18) 0.02305(13) 0.3137(3) 0.0824(11) Uani 1 1 d . . .
C56 C 0.16151(17) 0.02312(13) 0.8152(2) 0.0737(10) Uani 1 1 d . . .
C57 C 0.1097(2) 0.04539(13) 0.7978(2) 0.0814(11) Uani 1 1 d . . .
C58 C 0.0579(2) 0.02240(17) 0.7773(3) 0.1056(17) Uani 1 1 d . . .
C59 C 0.2970(3) 0.02300(16) 0.0413(3) 0.1014(14) Uani 1 1 d . . .
H59 H 0.2617 0.0390 -0.0008 0.122 Uiso 1 1 calc R . .
C60 C 0.3505(3) 0.04520(17) 0.1052(3) 0.1039(15) Uani 1 1 d . . .
H60 H 0.3522 0.0764 0.1054 0.125 Uiso 1 1 calc R . .
C61 C 0.4004(2) 0.02150(16) 0.1673(3) 0.0953(14) Uani 1 1 d . . .
H61 H 0.4355 0.0368 0.2110 0.114 Uiso 1 1 calc R . .
C62 C 0.5000 0.17213(14) 0.0000 0.0534(9) Uani 1 2 d S . .
C63 C 0.44307(16) 0.19521(11) -0.04841(19) 0.0589(7) Uani 1 1 d . . .
C64 C 0.44343(18) 0.24144(12) -0.0482(2) 0.0685(9) Uani 1 1 d . . .
C65 C 0.5000 0.26421(17) 0.0000 0.0764(14) Uani 1 2 d S . .
C66 C 0.5000 0.4536(3) 0.5000 0.106(2) Uani 1 2 d S . .
H66 H 0.5000 0.4224 0.5000 0.127 Uiso 1 2 calc SR . .
C67 C 0.4693(2) 0.47740(17) 0.4298(3) 0.1018(16) Uani 1 1 d . . .
H67 H 0.4479 0.4621 0.3809 0.122 Uiso 1 1 calc R . .
C68 C 0.5741(4) 0.0238(3) 0.5103(5) 0.061(3) Uani 0.56 1 d P . 1
H68 H 0.5767 0.0396 0.5507 0.074 Uiso 0.56 1 calc PR . 1
C69 C 0.5701(14) 0.0475(8) 0.4467(17) 0.071(5) Uani 0.56 1 d P . 1
H69 H 0.5739 0.0786 0.4464 0.085 Uiso 0.56 1 calc PR . 1
C70 C 0.5601(9) 0.0202(10) 0.3867(13) 0.088(6) Uani 0.56 1 d P . 1
H70 H 0.5526 0.0343 0.3418 0.105 Uiso 0.56 1 calc PR . 1
C71 C 0.5726(10) 0.0000 0.5256(13) 0.061(5) Uani 0.44 2 d SP . 2
H71 H 0.5758 0.0000 0.5726 0.073 Uiso 0.44 2 calc SPR . 2
C72 C 0.5700(8) 0.0396(5) 0.4867(11) 0.075(6) Uani 0.44 1 d P . 2
H72 H 0.5723 0.0675 0.5085 0.090 Uiso 0.44 1 calc PR . 2
C73 C 0.5643(13) 0.0371(6) 0.4212(17) 0.082(12) Uani 0.44 1 d P . 2
H73 H 0.5602 0.0639 0.3954 0.099 Uiso 0.44 1 calc PR . 2
C74 C 0.5640(13) 0.0000 0.3884(19) 0.10(2) Uani 0.44 2 d SP . 2
H74 H 0.5634 0.0000 0.3433 0.120 Uiso 0.44 2 calc SPR . 2
C75 C 0.6215(5) 0.3408(4) 0.2342(9) 0.101(5) Uani 0.75 1 d PD A 1
H75 H 0.6538 0.3230 0.2761 0.122 Uiso 0.75 1 calc PR A 1
C76 C 0.5773(5) 0.3581(4) 0.2392(6) 0.103(4) Uani 0.75 1 d PD A 1
H76 H 0.5805 0.3539 0.2859 0.123 Uiso 0.75 1 calc PR A 1
C77 C 0.5278(4) 0.3818(4) 0.1773(7) 0.083(3) Uani 0.75 1 d PD A 1
H77 H 0.4974 0.3950 0.1811 0.100 Uiso 0.75 1 calc PR A 1
C78 C 0.5236(5) 0.3856(4) 0.1122(6) 0.119(4) Uani 0.75 1 d PD A 1
H78 H 0.4874 0.3989 0.0665 0.142 Uiso 0.75 1 calc PR A 1
C79 C 0.5721(8) 0.3704(5) 0.1101(8) 0.162(6) Uani 0.75 1 d PD A 1
H79 H 0.5701 0.3758 0.0645 0.194 Uiso 0.75 1 calc PR A 1
C80 C 0.6211(6) 0.3483(5) 0.1709(10) 0.114(4) Uani 0.75 1 d PD A 1
H80 H 0.6543 0.3383 0.1699 0.137 Uiso 0.75 1 calc PR A 1
C81 C 0.6002(14) 0.3418(8) 0.2486(16) 0.103(14) Uani 0.25 1 d PD B 2
H81 H 0.6116 0.3248 0.2930 0.124 Uiso 0.25 1 calc PR B 2
C82 C 0.6337(9) 0.3388(8) 0.2173(16) 0.065(7) Uani 0.25 1 d PD B 2
H82 H 0.6685 0.3193 0.2414 0.078 Uiso 0.25 1 calc PR B 2
C86 C 0.5491(15) 0.3710(7) 0.211(2) 0.108(10) Uani 0.25 1 d PD B 2
H86 H 0.5257 0.3738 0.2316 0.130 Uiso 0.25 1 calc PR B 2
C83 C 0.6181(10) 0.3637(10) 0.1516(16) 0.13(2) Uani 0.25 1 d PD B 2
H83 H 0.6416 0.3603 0.1317 0.154 Uiso 0.25 1 calc PR B 2
C84 C 0.5667(13) 0.3938(9) 0.1150(10) 0.109(13) Uani 0.25 1 d PD B 2
H84 H 0.5565 0.4117 0.0720 0.131 Uiso 0.25 1 calc PR B 2
C85 C 0.5311(12) 0.3965(7) 0.1449(15) 0.094(10) Uani 0.25 1 d PD B 2
H85 H 0.4954 0.4153 0.1202 0.113 Uiso 0.25 1 calc PR B 2
C87 C 0.1788(7) 0.0000 0.0866(11) 0.114(4) Uani 0.56 2 d SP C 1
H87 H 0.2226 0.0000 0.1112 0.136 Uiso 0.56 2 calc SPR C 1
C88 C 0.1387(17) 0.0000 0.007(2) 0.126(8) Uani 0.56 2 d SP C 1
H88 H 0.1542 0.0000 -0.0235 0.151 Uiso 0.56 2 calc SPR C 1
C89 C 0.0719(9) 0.0000 -0.0314(10) 0.109(4) Uani 0.56 2 d SP C 1
H89 H 0.0433 0.0000 -0.0875 0.131 Uiso 0.56 2 calc SPR C 1
C90 C 0.0491(8) 0.0000 0.0105(11) 0.140(6) Uani 0.56 2 d SP C 1
H90 H 0.0050 0.0000 -0.0156 0.169 Uiso 0.56 2 calc SPR C 1
C91 C 0.0900(9) 0.0000 0.0901(12) 0.152(7) Uani 0.56 2 d SP C 1
H91 H 0.0738 0.0000 0.1195 0.182 Uiso 0.56 2 calc SPR C 1
C92 C 0.1606(12) 0.0000 0.1344(13) 0.114(7) Uani 0.56 2 d SP C 1
H92 H 0.1896 0.0000 0.1905 0.137 Uiso 0.56 2 calc SPR C 1
C93 C 0.1245(11) 0.0209(7) 0.0143(12) 0.126(5) Uani 0.44 1 d P . 2
H93 H 0.1212 0.0366 -0.0266 0.151 Uiso 0.44 1 calc PR . 2
C94 C 0.1294(10) 0.0445(7) 0.0775(14) 0.190(9) Uani 0.44 1 d P . 2
H94 H 0.1297 0.0757 0.0784 0.228 Uiso 0.44 1 calc PR . 2
C95 C 0.1335(6) 0.0221(6) 0.1334(8) 0.123(6) Uani 0.44 1 d P . 2
H95 H 0.1365 0.0374 0.1745 0.147 Uiso 0.44 1 calc PR . 2
O1 O 0.45408(6) 0.06611(4) 0.03676(7) 0.0238(3) Uani 1 1 d . . .
O2 O 0.52115(9) 0.0000 0.13836(11) 0.0242(4) Uani 1 2 d S . .
O3 O 0.57964(6) 0.06008(4) 0.11121(7) 0.0241(3) Uani 1 1 d . . .
O4 O 0.37920(9) 0.0000 -0.05884(11) 0.0243(4) Uani 1 2 d S . .
O5 O 0.58105(7) 0.22390(5) 0.52978(8) 0.0326(3) Uani 1 1 d . . .
O6 O 0.03192(7) 0.24518(5) -0.39742(9) 0.0312(3) Uani 1 1 d . . .
Si1 Si 0.52277(2) 0.052585(16) 0.12020(3) 0.01894(11) Uani 1 1 d . . .
Si2 Si 0.39672(2) 0.052514(16) -0.05555(3) 0.01875(11) Uani 1 1 d . . .
Si3 Si 0.64483(3) 0.192554(19) 0.56563(3) 0.02629(13) Uani 1 1 d . . .
Si4 Si 0.03848(3) 0.213509(19) -0.32783(4) 0.03016(14) Uani 1 1 d . . .
H1 H 0.5018(13) 0.0962(9) 0.2015(16) 0.050 Uiso 1 1 d . . .
H2 H 0.6310(14) 0.0890(9) 0.2710(16) 0.050 Uiso 1 1 d . . .
H3 H 0.7014(13) 0.1038(9) 0.4163(16) 0.050 Uiso 1 1 d . . .
H4 H 0.7227(14) 0.1395(9) 0.5302(17) 0.050 Uiso 1 1 d . . .
H5 H 0.5375(14) 0.1864(10) 0.3919(16) 0.050 Uiso 1 1 d . . .
H6 H 0.5193(14) 0.1540(9) 0.2797(17) 0.050 Uiso 1 1 d . . .
H7 H 0.7433(13) 0.2273(9) 0.5484(17) 0.050 Uiso 1 1 d . . .
H8 H 0.8315(14) 0.2735(10) 0.6259(17) 0.050 Uiso 1 1 d . . .
H9 H 0.8648(14) 0.3026(9) 0.7486(17) 0.050 Uiso 1 1 d . . .
H10 H 0.8025(13) 0.2882(10) 0.7924(17) 0.050 Uiso 1 1 d . . .
H11 H 0.7122(13) 0.2383(9) 0.7151(17) 0.050 Uiso 1 1 d . . .
H12 H 0.7382(14) 0.1255(9) 0.6765(17) 0.050 Uiso 1 1 d . . .
H13 H 0.7413(14) 0.0629(10) 0.7457(17) 0.050 Uiso 1 1 d . . .
H14 H 0.6522(13) 0.0527(9) 0.7540(17) 0.050 Uiso 1 1 d . . .
H15 H 0.5616(14) 0.0960(10) 0.6751(17) 0.050 Uiso 1 1 d . . .
H16 H 0.5751(14) 0.2313(10) 0.5589(18) 0.050 Uiso 1 1 d . . .
H17 H 0.5590(14) 0.1573(10) 0.6014(17) 0.050 Uiso 1 1 d . . .
H18 H 0.3149(13) 0.0925(10) -0.0625(17) 0.050 Uiso 1 1 d . . .
H19 H 0.2975(13) 0.0966(9) -0.2096(17) 0.050 Uiso 1 1 d . . .
H20 H 0.1956(13) 0.1200(9) -0.3243(17) 0.050 Uiso 1 1 d . . .
H21 H 0.1025(14) 0.1625(9) -0.3836(18) 0.050 Uiso 1 1 d . . .
H22 H 0.1499(13) 0.1911(9) -0.1647(17) 0.050 Uiso 1 1 d . . .
H23 H 0.2445(14) 0.1507(9) -0.1020(18) 0.050 Uiso 1 1 d . . .
H24 H 0.0191(14) 0.1138(9) -0.3442(17) 0.050 Uiso 1 1 d . . .
H25 H -0.0730(13) 0.0682(10) -0.4221(16) 0.050 Uiso 1 1 d . . .
H26 H -0.1716(15) 0.1007(10) -0.4913(17) 0.050 Uiso 1 1 d . . .
H27 H -0.1905(14) 0.1763(9) -0.5052(17) 0.050 Uiso 1 1 d . . .
H28 H -0.1010(13) 0.2224(10) -0.4289(17) 0.050 Uiso 1 1 d . . .
H29 H 0.1158(14) 0.2895(9) -0.2349(17) 0.050 Uiso 1 1 d . . .
H30 H 0.1359(14) 0.3360(10) -0.1267(17) 0.050 Uiso 1 1 d . . .
H31 H 0.0739(13) 0.3274(10) -0.0830(17) 0.050 Uiso 1 1 d . . .
H32 H -0.0110(14) 0.2662(10) -0.1540(17) 0.050 Uiso 1 1 d . . .
H33 H -0.0240(14) 0.2226(10) -0.2471(17) 0.050 Uiso 1 1 d . . .
H34 H -0.0025(14) 0.2501(10) -0.4308(18) 0.050 Uiso 1 1 d . . .
H35 H 0.867(2) 0.0000 0.459(3) 0.050 Uiso 1 2 d S . .
H36 H 0.810(2) 0.0000 0.506(3) 0.050 Uiso 1 2 d S . .
H37 H 0.700(2) 0.0000 0.426(2) 0.050 Uiso 1 2 d S . .
H38 H 0.649(2) 0.0000 0.287(3) 0.050 Uiso 1 2 d S . .
H39 H 0.717(2) 0.0000 0.247(3) 0.050 Uiso 1 2 d S . .
H40 H 0.818(2) 0.0000 0.329(3) 0.050 Uiso 1 2 d S . .
H53 H 0.2880(14) 0.0427(10) 0.4251(17) 0.050 Uiso 1 1 d . . .
H54 H 0.1937(13) 0.0783(10) 0.3530(17) 0.050 Uiso 1 1 d . . .
H55 H 0.0963(14) 0.0379(10) 0.2818(17) 0.050 Uiso 1 1 d . . .
H56 H 0.1985(14) 0.0404(10) 0.8274(17) 0.050 Uiso 1 1 d . . .
H57 H 0.1086(14) 0.0727(11) 0.7957(18) 0.050 Uiso 1 1 d . . .
H58 H 0.0332(15) 0.0348(11) 0.7727(19) 0.050 Uiso 1 1 d . . .
H41 H 0.5000 0.1422(15) 0.0000 0.050 Uiso 1 2 d S . .
H42 H 0.4051(14) 0.1806(10) -0.0806(17) 0.050 Uiso 1 1 d . . .
H43 H 0.4039(14) 0.2577(10) -0.0811(17) 0.050 Uiso 1 1 d . . .
H44 H 0.5000 0.2936(15) 0.0000 0.050 Uiso 1 2 d S . .

loop_
_atom_site_aniso_label
_atom_site_aniso_U_11
_atom_site_aniso_U_22
_atom_site_aniso_U_33
_atom_site_aniso_U_23
_atom_site_aniso_U_13
_atom_site_aniso_U_12
C1 0.0249(9) 0.0272(9) 0.0233(9) -0.0037(7) 0.0146(8) 0.0005(7)
C2 0.0264(9) 0.0312(10) 0.0265(9) -0.0067(8) 0.0158(8) 0.0007(8)
C3 0.0271(9) 0.0274(9) 0.0230(9) -0.0055(7) 0.0142(8) -0.0023(7)
C4 0.0242(9) 0.0392(11) 0.0286(10) -0.0071(8) 0.0133(8) 0.0035(8)
C5 0.0227(9) 0.0404(11) 0.0238(9) -0.0052(8) 0.0103(8) 0.0032(8)
C6 0.0258(9) 0.0300(10) 0.0224(9) -0.0023(7) 0.0137(8) 0.0015(7)
C7 0.0270(10) 0.0303(10) 0.0246(9) -0.0035(7) 0.0139(8) 0.0039(8)
C8 0.0254(9) 0.0306(10) 0.0219(9) -0.0029(7) 0.0101(8) 0.0035(8)
C9 0.0273(10) 0.0309(10) 0.0243(9) -0.0016(8) 0.0118(8) 0.0033(8)
C10 0.0379(12) 0.0400(12) 0.0315(11) -0.0016(9) 0.0191(10) -0.0021(9)
C11 0.0402(13) 0.0477(14) 0.0471(14) 0.0027(11) 0.0251(12) -0.0068(11)
C12 0.0396(13) 0.0430(14) 0.0474(14) -0.0085(11) 0.0152(12) -0.0089(11)
C13 0.0503(16) 0.0656(18) 0.0424(14) -0.0272(13) 0.0212(13) -0.0162(13)
C14 0.0422(13) 0.0609(16) 0.0386(13) -0.0160(11) 0.0236(11) -0.0088(12)
C15 0.0356(11) 0.0356(11) 0.0233(9) -0.0031(8) 0.0161(9) -0.0008(9)
C16 0.0447(14) 0.0515(15) 0.0416(13) 0.0113(11) 0.0245(12) 0.0101(11)
C17 0.071(2) 0.0508(16) 0.0551(17) 0.0189(13) 0.0364(16) 0.0175(14)
C18 0.087(2) 0.0468(15) 0.0542(17) 0.0047(13) 0.0467(17) -0.0063(15)
C19 0.0661(18) 0.0597(18) 0.0610(17) -0.0010(14) 0.0453(16) -0.0131(15)
C20 0.0423(13) 0.0500(14) 0.0428(13) 0.0024(11) 0.0270(11) -0.0004(11)
C21 0.0207(9) 0.0276(9) 0.0263(9) 0.0011(7) 0.0136(8) 0.0041(7)
C22 0.0264(10) 0.0354(11) 0.0316(10) 0.0060(8) 0.0174(9) 0.0097(8)
C23 0.0225(9) 0.0360(11) 0.0308(10) 0.0088(8) 0.0142(8) 0.0085(8)
C24 0.0348(12) 0.0581(15) 0.0318(11) 0.0092(10) 0.0200(10) 0.0199(11)
C25 0.0312(11) 0.0568(15) 0.0281(11) 0.0126(10) 0.0140(9) 0.0183(10)
C26 0.0268(10) 0.0343(10) 0.0359(11) 0.0119(9) 0.0195(9) 0.0099(8)
C27 0.0368(12) 0.0500(14) 0.0353(12) 0.0093(10) 0.0219(10) 0.0206(10)
C28 0.0346(11) 0.0470(13) 0.0289(11) 0.0078(9) 0.0153(9) 0.0185(10)
C29 0.0297(11) 0.0372(11) 0.0506(13) 0.0131(10) 0.0255(10) 0.0057(9)
C30 0.0349(13) 0.0401(14) 0.102(3) 0.0126(15) 0.0311(16) 0.0078(11)
C31 0.0493(18) 0.0345(15) 0.160(4) 0.0045(19) 0.049(2) 0.0021(13)
C32 0.0354(15) 0.0542(18) 0.122(3) 0.0006(19) 0.0351(18) -0.0078(13)
C33 0.0287(13) 0.0533(16) 0.089(2) 0.0192(16) 0.0253(14) 0.0057(11)
C34 0.0342(12) 0.0386(13) 0.0720(18) 0.0192(12) 0.0298(13) 0.0084(10)
C35 0.0364(11) 0.0442(12) 0.0364(11) 0.0172(10) 0.0233(10) 0.0208(10)
C36 0.0400(13) 0.0530(15) 0.0414(13) 0.0023(11) 0.0227(11) 0.0138(11)
C37 0.0566(17) 0.0667(19) 0.0409(14) -0.0009(13) 0.0198(13) 0.0220(15)
C38 0.072(2) 0.086(2) 0.0392(15) 0.0096(15) 0.0310(15) 0.0355(19)
C39 0.081(2) 0.101(3) 0.0590(19) 0.0340(19) 0.0574(19) 0.046(2)
C40 0.0571(16) 0.0677(18) 0.0566(16) 0.0243(14) 0.0426(15) 0.0223(14)
C41 0.044(2) 0.095(4) 0.055(3) 0.000 0.019(2) 0.000
C42 0.058(3) 0.064(3) 0.048(2) 0.000 0.023(2) 0.000
C43 0.050(2) 0.051(2) 0.098(4) 0.000 0.037(3) 0.000
C44 0.046(3) 0.043(2) 0.084(4) 0.000 0.001(3) 0.000
C45 0.108(5) 0.059(3) 0.038(2) 0.000 0.010(3) 0.000
C46 0.083(4) 0.102(4) 0.059(3) 0.000 0.040(3) 0.000
C47 0.064(2) 0.108(3) 0.068(2) 0.035(2) 0.0289(19) 0.011(2)
C48 0.088(3) 0.128(4) 0.073(3) 0.007(3) 0.027(2) 0.014(3)
C49 0.112(4) 0.222(8) 0.062(3) -0.017(4) 0.027(3) 0.020(5)
C50 0.107(4) 0.261(10) 0.057(3) 0.056(4) 0.043(3) 0.076(5)
C51 0.121(5) 0.178(7) 0.120(5) 0.090(5) 0.081(4) 0.091(5)
C52 0.089(3) 0.117(4) 0.106(3) 0.044(3) 0.056(3) 0.032(3)
C53 0.0528(18) 0.091(2) 0.092(3) -0.008(2) 0.0443(19) -0.0176(17)
C54 0.077(2) 0.058(2) 0.121(3) 0.010(2) 0.065(2) -0.0038(18)
C55 0.0517(19) 0.078(2) 0.105(3) 0.015(2) 0.041(2) 0.0139(17)
C56 0.0549(18) 0.091(2) 0.0615(19) 0.0025(17) 0.0281(16) -0.0226(17)
C57 0.090(3) 0.0513(18) 0.080(3) 0.0036(18) 0.039(2) 0.0032(19)
C58 0.073(3) 0.108(3) 0.142(4) -0.001(3) 0.069(3) 0.028(2)
C59 0.119(4) 0.111(3) 0.075(3) 0.020(2) 0.060(3) 0.015(3)
C60 0.150(5) 0.082(3) 0.117(4) 0.000(3) 0.100(4) -0.018(3)
C61 0.083(3) 0.127(4) 0.100(3) 0.004(3) 0.068(3) -0.014(2)
C62 0.071(3) 0.0371(19) 0.054(2) 0.000 0.039(2) 0.000
C63 0.0552(17) 0.0624(18) 0.0560(17) 0.0058(14) 0.0321(15) -0.0068(14)
C64 0.073(2) 0.062(2) 0.077(2) 0.0226(17) 0.0491(19) 0.0192(17)
C65 0.108(4) 0.044(2) 0.099(4) 0.000 0.074(4) 0.000
C66 0.091(4) 0.125(6) 0.098(5) 0.000 0.056(4) 0.000
C67 0.077(3) 0.149(5) 0.074(2) -0.024(2) 0.043(2) -0.012(2)
C68 0.058(4) 0.078(13) 0.045(5) -0.028(6) 0.030(4) -0.012(8)
C69 0.052(6) 0.028(6) 0.104(13) 0.001(6) 0.031(8) -0.013(4)
C70 0.094(11) 0.094(13) 0.067(10) 0.009(7) 0.044(9) -0.016(9)
C71 0.066(7) 0.057(14) 0.065(9) 0.000 0.043(7) 0.000
C72 0.087(8) 0.023(5) 0.131(17) 0.002(6) 0.074(12) -0.010(5)
C73 0.050(7) 0.042(17) 0.11(3) 0.027(13) 0.027(17) -0.013(11)
C74 0.035(9) 0.23(8) 0.044(11) 0.000 0.029(9) 0.000
C75 0.066(6) 0.066(4) 0.143(10) 0.049(5) 0.047(5) 0.014(4)
C76 0.088(5) 0.101(9) 0.097(6) 0.041(6) 0.044(6) -0.022(6)
C77 0.068(4) 0.076(6) 0.091(6) -0.014(5) 0.040(4) 0.004(4)
C78 0.104(6) 0.140(9) 0.064(5) 0.007(5) 0.025(5) 0.053(6)
C79 0.161(12) 0.234(16) 0.084(7) -0.023(8) 0.071(8) 0.038(12)
C80 0.108(7) 0.085(7) 0.134(10) -0.043(6) 0.065(8) 0.000(5)
C81 0.090 0.075(19) 0.098(17) 0.041(13) 0.032(17) -0.004(19)
C82 0.028(7) 0.066(11) 0.082(15) 0.010(11) 0.023(9) -0.009(6)
C86 0.100 0.092(15) 0.14(3) 0.088(16) 0.080(15) 0.054(14)
C83 0.040 0.23(5) 0.12(2) -0.11(3) 0.047(10) -0.057(17)
C84 0.13(3) 0.12(2) 0.015(7) 0.023(10) 0.012(11) -0.032(19)
C85 0.13(2) 0.067(13) 0.051(13) 0.020(11) 0.034(15) 0.059(13)
C87 0.102(10) 0.111(11) 0.107(11) 0.000 0.052(9) 0.000
C88 0.17(2) 0.107(19) 0.16(2) 0.000 0.13(2) 0.000
C89 0.134(13) 0.076(8) 0.099(10) 0.000 0.061(10) 0.000
C90 0.096(10) 0.182(17) 0.110(12) 0.000 0.045(10) 0.000
C91 0.101(12) 0.22(2) 0.117(13) 0.000 0.054(11) 0.000
C92 0.152(19) 0.052(7) 0.106(12) 0.000 0.062(12) 0.000
C93 0.142(14) 0.131(16) 0.115(12) 0.010(11) 0.083(11) 0.011(12)
C94 0.24(2) 0.175(18) 0.23(2) -0.064(16) 0.19(2) -0.093(17)
C95 0.079(8) 0.186(17) 0.076(7) -0.031(10) 0.033(6) -0.061(9)
O1 0.0193(6) 0.0263(6) 0.0192(6) -0.0018(5) 0.0082(5) 0.0006(5)
O2 0.0261(9) 0.0241(9) 0.0220(9) 0.000 0.0143(8) 0.000
O3 0.0197(6) 0.0297(7) 0.0206(6) -0.0046(5) 0.0109(5) -0.0043(5)
O4 0.0207(9) 0.0232(9) 0.0268(9) 0.000 0.0132(8) 0.000
O5 0.0296(7) 0.0448(9) 0.0221(7) 0.0001(6) 0.0149(6) 0.0100(6)
O6 0.0232(7) 0.0376(8) 0.0307(7) 0.0108(6) 0.0152(6) 0.0081(6)
Si1 0.0168(2) 0.0215(2) 0.0157(2) -0.00245(17) 0.00837(19) -0.00072(17)
Si2 0.0143(2) 0.0207(2) 0.0176(2) 0.00105(17) 0.00767(19) 0.00240(17)
Si3 0.0241(3) 0.0323(3) 0.0190(2) -0.0024(2) 0.0112(2) 0.0030(2)
Si4 0.0239(3) 0.0327(3) 0.0347(3) 0.0123(2) 0.0181(2) 0.0100(2)

loop_
_atom_type_symbol
_atom_type_description
_atom_type_scat_dispersion_real
_atom_type_scat_dispersion_imag
_atom_type_scat_source
C C 0.0033 0.0016 'International Tables Vol C Tables 4.2.6.8 and 6.1.1.4'
H H 0.0000 0.0000 'International Tables Vol C Tables 4.2.6.8 and 6.1.1.4'
O O 0.0106 0.0060 'International Tables Vol C Tables 4.2.6.8 and 6.1.1.4'
Si Si 0.0817 0.0704 'International Tables Vol C Tables 4.2.6.8 and 6.1.1.4'

loop_
_geom_angle_atom_site_label_1
_geom_angle_atom_site_label_2
_geom_angle_atom_site_label_3
_geom_angle
_geom_angle_site_symmetry_1
_geom_angle_site_symmetry_3
C2 C1 Si1 125.19(15) . .
C1 C2 C3 125.93(18) . .
C8 C3 C4 118.28(17) . .
C8 C3 C2 121.58(17) . .
C4 C3 C2 120.06(18) . .
C5 C4 C3 120.63(19) . .
C4 C5 C6 121.43(18) . .
C7 C6 C5 117.19(17) . .
C7 C6 Si3 120.01(14) . .
C5 C6 Si3 122.69(14) . .
C8 C7 C6 121.62(18) . .
C7 C8 C3 120.82(18) . .
C10 C9 C14 117.3(2) . .
C10 C9 Si3 124.28(16) . .
C14 C9 Si3 118.32(17) . .
C9 C10 C11 121.6(2) . .
C12 C11 C10 119.8(2) . .
C13 C12 C11 119.8(2) . .
C12 C13 C14 120.4(2) . .
C13 C14 C9 121.1(3) . .
C16 C15 C20 117.1(2) . .
C16 C15 Si3 120.49(18) . .
C20 C15 Si3 122.28(18) . .
C17 C16 C15 122.0(3) . .
C18 C17 C16 119.9(3) . .
C17 C18 C19 119.7(3) . .
C18 C19 C20 120.3(3) . .
C19 C20 C15 121.0(3) . .
C22 C21 Si2 123.72(16) . .
C21 C22 C23 126.81(19) . .
C24 C23 C28 118.14(19) . .
C24 C23 C22 119.63(19) . .
C28 C23 C22 122.23(19) . .
C23 C24 C25 120.8(2) . .
C24 C25 C26 121.3(2) . .
C27 C26 C25 117.31(19) . .
C27 C26 Si4 120.91(16) . .
C25 C26 Si4 121.77(16) . .
C28 C27 C26 121.7(2) . .
C27 C28 C23 120.7(2) . .
C30 C29 C34 116.5(2) . .
C30 C29 Si4 122.13(18) . .
C34 C29 Si4 121.14(18) . .
C31 C30 C29 121.6(3) . .
C30 C31 C32 120.0(3) . .
C33 C32 C31 119.8(3) . .
C32 C33 C34 120.0(3) . .
C33 C34 C29 122.0(2) . .
C36 C35 C40 116.8(3) . .
C36 C35 Si4 119.13(17) . .
C40 C35 Si4 124.0(2) . .
C37 C36 C35 121.7(3) . .
C38 C37 C36 120.8(3) . .
C37 C38 C39 119.2(3) . .
C38 C39 C40 120.8(3) . .
C35 C40 C39 120.6(3) . .
C42 C41 C46 120.8(5) . .
C41 C42 C43 120.0(5) . .
C44 C43 C42 119.9(6) . .
C43 C44 C45 120.3(5) . .
C44 C45 C46 120.3(5) . .
C41 C46 C45 118.8(6) . .
C52 C47 C48 120.9(4) . .
C47 C48 C49 118.8(6) . .
C50 C49 C48 120.9(7) . .
C51 C50 C49 119.2(5) . .
C50 C51 C52 121.5(6) . .
C47 C52 C51 118.5(6) . .
C54 C53 C53 120.2(2) . 6
C55 C54 C53 119.8(4) . .
C54 C55 C55 120.1(2) . 6
C57 C56 C56 119.6(2) . 6
C58 C57 C56 119.5(4) . .
C58 C58 C57 120.8(3) 6 .
C59 C59 C60 118.6(3) 6 .
C61 C60 C59 119.9(5) . .
C61 C61 C60 121.5(3) 6 .
C63 C62 C63 119.9(4) 2_655 .
C62 C63 C64 119.7(3) . .
C65 C64 C63 120.2(4) . .
C64 C65 C64 120.3(5) 2_655 .
C67 C66 C67 117.4(7) 2_656 .
C67 C67 C66 121.3(4) 6_565 .
C68 C68 C69 119.3(8) 6 .
C70 C69 C68 114(2) . .
C70 C70 C69 126(2) 6 .
C72 C71 C72 114(3) 6 .
C73 C72 C71 119.8(19) . .
C72 C73 C74 125(2) . .
C73 C74 C73 117(4) 6 .
C76 C75 C80 121.8(9) . .
C75 C76 C77 120.4(10) . .
C78 C77 C76 118.1(10) . .
C77 C78 C79 120.6(10) . .
C80 C79 C78 121.1(13) . .
C79 C80 C75 117.5(12) . .
C86 C81 C82 117(2) . .
C81 C82 C83 123(2) . .
C81 C86 C85 122(2) . .
C82 C83 C84 119.8(18) . .
C83 C84 C85 118.1(15) . .
C86 C85 C84 119.7(16) . .
C88 C87 C92 125(2) . .
C87 C88 C89 118(2) . .
C90 C89 C88 121.7(19) . .
C89 C90 C91 118.8(17) . .
C90 C91 C92 122.7(19) . .
C87 C92 C91 113.9(18) . .
C93 C93 C94 119.5(12) 6 .
C95 C94 C93 119(2) . .
C94 C95 C95 121.3(13) . 6
Si2 O1 Si1 147.12(9) . .
Si1 O2 Si1 151.03(13) . 6
Si1 O3 Si2 146.42(9) . 2_655
Si2 O4 Si2 149.98(13) . 6
O2 Si1 O3 108.39(8) . .
O2 Si1 O1 108.81(8) . .
O3 Si1 O1 109.89(7) . .
O2 Si1 C1 110.76(9) . .
O3 Si1 C1 109.66(8) . .
O1 Si1 C1 109.32(8) . .
O1 Si2 O4 109.10(8) . .
O1 Si2 O3 109.47(7) . 2_655
O4 Si2 O3 108.85(8) . 2_655
O1 Si2 C21 110.16(8) . .
O4 Si2 C21 110.50(9) . .
O3 Si2 C21 108.73(8) 2_655 .
O5 Si3 C9 110.40(9) . .
O5 Si3 C15 109.15(9) . .
C9 Si3 C15 110.45(9) . .
O5 Si3 C6 105.29(8) . .
C9 Si3 C6 111.30(9) . .
C15 Si3 C6 110.13(9) . .
O6 Si4 C29 108.44(9) . .
O6 Si4 C26 105.79(8) . .
C29 Si4 C26 111.12(10) . .
O6 Si4 C35 109.14(9) . .
C29 Si4 C35 112.77(11) . .
C26 Si4 C35 109.32(10) . .

loop_
_geom_bond_atom_site_label_1
_geom_bond_atom_site_label_2
_geom_bond_distance
_geom_bond_site_symmetry_2
C1 C2 1.325(3) .
C1 Si1 1.8275(19) .
C2 C3 1.477(3) .
C3 C8 1.392(3) .
C3 C4 1.398(3) .
C4 C5 1.389(3) .
C5 C6 1.403(3) .
C6 C7 1.395(3) .
C6 Si3 1.8676(19) .
C7 C8 1.388(3) .
C9 C10 1.387(3) .
C9 C14 1.396(3) .
C9 Si3 1.865(2) .
C10 C11 1.390(3) .
C11 C12 1.376(4) .
C12 C13 1.373(4) .
C13 C14 1.386(4) .
C15 C16 1.390(3) .
C15 C20 1.395(3) .
C15 Si3 1.865(2) .
C16 C17 1.378(4) .
C17 C18 1.374(5) .
C18 C19 1.375(5) .
C19 C20 1.386(4) .
C21 C22 1.331(3) .
C21 Si2 1.8269(19) .
C22 C23 1.476(3) .
C23 C24 1.390(3) .
C23 C28 1.391(3) .
C24 C25 1.392(3) .
C25 C26 1.394(3) .
C26 C27 1.390(3) .
C26 Si4 1.871(2) .
C27 C28 1.389(3) .
C29 C30 1.393(4) .
C29 C34 1.394(3) .
C29 Si4 1.867(2) .
C30 C31 1.378(4) .
C31 C32 1.382(4) .
C32 C33 1.362(4) .
C33 C34 1.381(4) .
C35 C36 1.392(4) .
C35 C40 1.393(3) .
C35 Si4 1.874(2) .
C36 C37 1.390(4) .
C37 C38 1.359(5) .
C38 C39 1.368(6) .
C39 C40 1.407(5) .
C41 C42 1.360(7) .
C41 C46 1.363(7) .
C42 C43 1.366(6) .
C43 C44 1.359(9) .
C44 C45 1.359(9) .
C45 C46 1.382(9) .
C47 C52 1.352(6) .
C47 C48 1.362(7) .
C48 C49 1.367(7) .
C49 C50 1.356(10) .
C50 C51 1.332(10) .
C51 C52 1.381(7) .
C53 C54 1.365(5) .
C53 C53 1.368(8) 6
C54 C55 1.364(5) .
C55 C55 1.372(8) 6
C56 C57 1.344(5) .
C56 C56 1.376(8) 6
C57 C58 1.335(6) .
C58 C58 1.333(10) 6
C59 C59 1.369(10) 6
C59 C60 1.381(6) .
C60 C61 1.352(6) .
C61 C61 1.280(9) 6
C62 C63 1.372(4) 2_655
C62 C63 1.372(4) .
C63 C64 1.376(5) .
C64 C65 1.361(4) .
C65 C64 1.361(4) 2_655
C66 C67 1.364(6) 2_656
C66 C67 1.364(6) .
C67 C67 1.345(10) 6_565
C68 C68 1.419(19) 6
C68 C69 1.44(4) .
C69 C70 1.38(4) .
C70 C70 1.20(6) 6
C71 C72 1.407(16) 6
C71 C72 1.407(16) .
C72 C73 1.28(4) .
C73 C74 1.30(3) .
C74 C73 1.30(3) 6
C75 C76 1.324(15) .
C75 C80 1.327(18) .
C76 C77 1.346(11) .
C77 C78 1.295(12) .
C78 C79 1.369(17) .
C79 C80 1.307(19) .
C81 C86 1.372(17) .
C81 C82 1.373(18) .
C82 C83 1.379(18) .
C86 C85 1.387(16) .
C83 C84 1.395(18) .
C84 C85 1.398(18) .
C87 C88 1.32(3) .
C87 C92 1.33(3) .
C88 C89 1.41(4) .
C89 C90 1.32(2) .
C90 C91 1.32(2) .
C91 C92 1.48(3) .
C93 C93 1.24(4) 6
C93 C94 1.42(2) .
C94 C95 1.29(2) .
C95 C95 1.31(4) 6
O1 Si2 1.6164(13) .
O1 Si1 1.6198(13) .
O2 Si1 1.6166(7) .
O2 Si1 1.6166(7) 6
O3 Si1 1.6191(13) .
O3 Si2 1.6224(13) 2_655
O4 Si2 1.6183(7) .
O4 Si2 1.6183(7) 6
O5 Si3 1.6419(15) .
O6 Si4 1.6463(15) .
Si2 O3 1.6224(13) 2_655

loop_
_geom_torsion_atom_site_label_1
_geom_torsion_atom_site_label_2
_geom_torsion_atom_site_label_3
_geom_torsion_atom_site_label_4
_geom_torsion
_geom_torsion_site_symmetry_1
_geom_torsion_site_symmetry_4
Si1 C1 C2 C3 -174.61(16) . .
C1 C2 C3 C8 -19.2(3) . .
C1 C2 C3 C4 157.8(2) . .
C8 C3 C4 C5 1.6(3) . .
C2 C3 C4 C5 -175.4(2) . .
C3 C4 C5 C6 -0.8(3) . .
C4 C5 C6 C7 -0.4(3) . .
C4 C5 C6 Si3 175.86(17) . .
C5 C6 C7 C8 0.9(3) . .
Si3 C6 C7 C8 -175.51(16) . .
C6 C7 C8 C3 -0.1(3) . .
C4 C3 C8 C7 -1.1(3) . .
C2 C3 C8 C7 175.84(19) . .
C14 C9 C10 C11 1.1(3) . .
Si3 C9 C10 C11 177.28(19) . .
C9 C10 C11 C12 -1.6(4) . .
C10 C11 C12 C13 0.9(4) . .
C11 C12 C13 C14 0.3(5) . .
C12 C13 C14 C9 -0.8(5) . .
C10 C9 C14 C13 0.1(4) . .
Si3 C9 C14 C13 -176.3(2) . .
C20 C15 C16 C17 0.5(4) . .
Si3 C15 C16 C17 -174.9(2) . .
C15 C16 C17 C18 -0.8(5) . .
C16 C17 C18 C19 0.2(5) . .
C17 C18 C19 C20 0.7(5) . .
C18 C19 C20 C15 -1.0(4) . .
C16 C15 C20 C19 0.4(4) . .
Si3 C15 C20 C19 175.8(2) . .
Si2 C21 C22 C23 177.28(17) . .
C21 C22 C23 C24 -163.3(2) . .
C21 C22 C23 C28 17.1(4) . .
C28 C23 C24 C25 -1.2(4) . .
C22 C23 C24 C25 179.2(2) . .
C23 C24 C25 C26 0.5(4) . .
C24 C25 C26 C27 0.3(4) . .
C24 C25 C26 Si4 -178.5(2) . .
C25 C26 C27 C28 -0.5(4) . .
Si4 C26 C27 C28 178.4(2) . .
C26 C27 C28 C23 -0.2(4) . .
C24 C23 C28 C27 1.0(4) . .
C22 C23 C28 C27 -179.4(2) . .
C34 C29 C30 C31 -1.6(5) . .
Si4 C29 C30 C31 -176.7(3) . .
C29 C30 C31 C32 3.1(7) . .
C30 C31 C32 C33 -2.5(7) . .
C31 C32 C33 C34 0.5(7) . .
C32 C33 C34 C29 1.0(5) . .
C30 C29 C34 C33 -0.5(4) . .
Si4 C29 C34 C33 174.7(3) . .
C40 C35 C36 C37 0.5(4) . .
Si4 C35 C36 C37 -177.3(2) . .
C35 C36 C37 C38 -0.4(4) . .
C36 C37 C38 C39 0.0(4) . .
C37 C38 C39 C40 0.2(5) . .
C36 C35 C40 C39 -0.2(4) . .
Si4 C35 C40 C39 177.4(2) . .
C38 C39 C40 C35 -0.1(4) . .
C46 C41 C42 C43 0.000(2) . .
C41 C42 C43 C44 0.000(1) . .
C42 C43 C44 C45 0.000(1) . .
C43 C44 C45 C46 0.000(2) . .
C42 C41 C46 C45 0.000(1) . .
C44 C45 C46 C41 0.000(1) . .
C52 C47 C48 C49 -2.9(8) . .
C47 C48 C49 C50 0.0(10) . .
C48 C49 C50 C51 3.0(11) . .
C49 C50 C51 C52 -3.1(10) . .
C48 C47 C52 C51 2.8(7) . .
C50 C51 C52 C47 0.3(9) . .
C53 C53 C54 C55 0.4(5) 6 .
C53 C54 C55 C55 -0.4(5) . 6
C56 C56 C57 C58 -3.0(6) 6 .
C56 C57 C58 C58 3.0(6) . 6
C59 C59 C60 C61 -2.4(5) 6 .
C59 C60 C61 C61 2.5(5) . 6
C63 C62 C63 C64 0.1(2) 2_655 .
C62 C63 C64 C65 -0.2(5) . .
C63 C64 C65 C64 0.1(2) . 2_655
C67 C66 C67 C67 0.000(2) 2_656 6_565
C68 C68 C69 C70 6(3) 6 .
C68 C69 C70 C70 -7(3) . 6
C72 C71 C72 C73 1(4) 6 .
C71 C72 C73 C74 -4(4) . .
C72 C73 C74 C73 6(5) . 6
C80 C75 C76 C77 4.2(14) . .
C75 C76 C77 C78 2.5(11) . .
C76 C77 C78 C79 -7.2(14) . .
C77 C78 C79 C80 6(2) . .
C78 C79 C80 C75 1(2) . .
C76 C75 C80 C79 -5.7(19) . .
C86 C81 C82 C83 0(2) . .
C82 C81 C86 C85 0(2) . .
C81 C82 C83 C84 1(3) . .
C82 C83 C84 C85 -2(3) . .
C81 C86 C85 C84 -2(4) . .
C83 C84 C85 C86 3(4) . .
C92 C87 C88 C89 0.0 . .
C87 C88 C89 C90 0.0 . .
C88 C89 C90 C91 0.0 . .
C89 C90 C91 C92 0.000(1) . .
C88 C87 C92 C91 0.000(1) . .
C90 C91 C92 C87 0.000(1) . .
C93 C93 C94 C95 0(2) 6 .
C93 C94 C95 C95 0(2) . 6
Si1 O2 Si1 O3 -45.1(3) 6 .
Si1 O2 Si1 O1 74.4(3) 6 .
Si1 O2 Si1 C1 -165.4(2) 6 .
Si2 O3 Si1 O2 72.74(18) 2_655 .
Si2 O3 Si1 O1 -46.05(18) 2_655 .
Si2 O3 Si1 C1 -166.23(16) 2_655 .
Si2 O1 Si1 O2 -43.58(19) . .
Si2 O1 Si1 O3 74.95(18) . .
Si2 O1 Si1 C1 -164.66(16) . .
C2 C1 Si1 O2 89.2(2) . .
C2 C1 Si1 O3 -30.4(2) . .
C2 C1 Si1 O1 -150.91(18) . .
Si1 O1 Si2 O4 44.12(19) . .
Si1 O1 Si2 O3 -74.90(18) . 2_655
Si1 O1 Si2 C21 165.58(16) . .
Si2 O4 Si2 O1 -74.4(3) 6 .
Si2 O4 Si2 O3 45.0(3) 6 2_655
Si2 O4 Si2 C21 164.3(2) 6 .
C22 C21 Si2 O1 140.59(18) . .
C22 C21 Si2 O4 -98.8(2) . .
C22 C21 Si2 O3 20.6(2) . 2_655
C10 C9 Si3 O5 -107.36(19) . .
C14 C9 Si3 O5 68.8(2) . .
C10 C9 Si3 C15 131.83(19) . .
C14 C9 Si3 C15 -52.0(2) . .
C10 C9 Si3 C6 9.2(2) . .
C14 C9 Si3 C6 -174.69(18) . .
C16 C15 Si3 O5 -173.27(18) . .
C20 C15 Si3 O5 11.5(2) . .
C16 C15 Si3 C9 -51.7(2) . .
C20 C15 Si3 C9 133.10(19) . .
C16 C15 Si3 C6 71.6(2) . .
C20 C15 Si3 C6 -103.6(2) . .
C7 C6 Si3 O5 -11.82(19) . .
C5 C6 Si3 O5 172.02(17) . .
C7 C6 Si3 C9 -131.44(17) . .
C5 C6 Si3 C9 52.4(2) . .
C7 C6 Si3 C15 105.72(18) . .
C5 C6 Si3 C15 -70.4(2) . .
C30 C29 Si4 O6 118.3(3) . .
C34 C29 Si4 O6 -56.6(2) . .
C30 C29 Si4 C26 2.4(3) . .
C34 C29 Si4 C26 -172.5(2) . .
C30 C29 Si4 C35 -120.7(3) . .
C34 C29 Si4 C35 64.4(2) . .
C27 C26 Si4 O6 135.11(19) . .
C25 C26 Si4 O6 -46.1(2) . .
C27 C26 Si4 C29 -107.4(2) . .
C25 C26 Si4 C29 71.4(2) . .
C27 C26 Si4 C35 17.7(2) . .
C25 C26 Si4 C35 -163.5(2) . .
C36 C35 Si4 O6 -51.97(19) . .
C40 C35 Si4 O6 130.43(19) . .
C36 C35 Si4 C29 -172.55(17) . .
C40 C35 Si4 C29 9.8(2) . .
C36 C35 Si4 C26 63.3(2) . .
C40 C35 Si4 C26 -114.3(2) . .
